data_8103683
loop_
_publ_author_name
'Weitzel, H.'

_publ_section_title
;
 Kristallstrukturverfeinerung von Wolframiten und Columbiten
;
_journal_name_full
;
Zeitschrift fuer Kristallographie, Kristallgeometrie, Kristallphysik, 
Kristallchemie (-144,1977)
;
_journal_page_first 238
_journal_page_last 258
_journal_volume 144
_journal_year 1976
_chemical_formula_sum 'Mn O6 Ta2'
_chemical_name_systematic 'Mn Ta2 O6'
_space_group_IT_number 60
_symmetry_space_group_name_Hall '-P 2n 2ab'
_symmetry_space_group_name_H-M 'P b c n'
_cell_angle_alpha 90
_cell_angle_beta 90
_cell_angle_gamma 90
_cell_formula_units_Z 4
_cell_length_a 14.4219
_cell_length_b 5.7513
_cell_length_c 5.0816
_cell_volume 421.492
_citation_journal_id_ASTM ZEKGAX
_cod_data_source_file Weitzel_ZEKGAX_1976_1701.cif
_cod_data_source_block Mn1O6Ta2
_cod_original_cell_volume 421.4916
_cod_original_formula_sum 'Mn1 O6 Ta2'
_cod_database_code 8103683

loop_
_symmetry_equiv_pos_as_xyz
x,y,z
-x+1/2,-y+1/2,z+1/2
x+1/2,-y+1/2,-z
-x,y,-z+1/2
-x,-y,-z
x-1/2,y-1/2,-z-1/2
-x-1/2,y-1/2,z
x,-y,z-1/2

loop_
_atom_site_label
_atom_site_type_symbol
_atom_site_fract_x
_atom_site_fract_y
_atom_site_fract_z
_atom_site_occupancy
_atom_site_U_iso_or_equiv
O1 O-2 0.0994 0.4045 0.4306 1 0.0
O2 O-2 0.0829 0.1086 0.8947 1 0.0
Ta1 Ta+5 0.1623 0.3293 0.7519 1 0.0
O3 O-2 0.2588 0.1292 0.5838 1 0.0
Mn1 Mn+2 0 0.1735 0.25 1 0.0
